data_4027073
loop_
_publ_author_name
'Jean Fotie'
'Hilaire V. Kemami Wangun'
'Frank R. Fronczek'
'Nancy Massawe'
'Bijay T. Bhattarai'
'Jessica L. Rhodus'
'Thomas A. Singleton'
'D. Scott Bohle'

_publ_section_title
;
 Unexpected 5,6,7,8,9,10-Hexahydro-6,6-pentamethylenephenanthridines and
 2,3,4,5-Tetrahydro-4,4-tetramethylene-1H-cyclopenta[c]quinolines from
 Skraup-Doebner-Von Miller Quinoline Synthesis and Their Implications for
 the Mechanism of That Reaction
;
_journal_name_full 'Journal of Organic Chemistry'
_journal_page_first 2784
_journal_page_last 2790
_journal_paper_doi 10.1021/jo202681r
_journal_volume 77
_journal_year 2012
_chemical_formula_moiety 'C26 H35 N O'
_chemical_formula_sum 'C26 H35 N O'
_chemical_formula_weight 377.55
_chemical_name_systematic
;
 ?
;
_space_group_IT_number 14
_symmetry_cell_setting monoclinic
_symmetry_space_group_name_Hall '-P 2ybc'
_symmetry_space_group_name_H-M 'P 1 21/c 1'
_atom_sites_solution_hydrogens geom
_atom_sites_solution_primary direct
_atom_sites_solution_secondary difmap
_audit_creation_method SHELXL-97
_cell_angle_alpha 90
_cell_angle_beta 92.327(10)
_cell_angle_gamma 90
_cell_formula_units_Z 4
_cell_length_a 18.545(3)
_cell_length_b 10.021(2)
_cell_length_c 11.5921(15)
_cell_measurement_reflns_used 5022
_cell_measurement_temperature 95.0(5)
_cell_measurement_theta_max 27.8
_cell_measurement_theta_min 2.5
_cell_volume 2152.5(6)
_computing_cell_refinement 'Denzo and Scalepack (Otwinowski & Minor, 1997)'
_computing_data_collection 'COLLECT (Nonius, 2000)'
_computing_data_reduction 'Denzo and Scalepack (Otwinowski & Minor, 1997)'
_computing_molecular_graphics 'ORTEP-3 for Windows (Farrugia, 1997)'
_computing_publication_material 'SHELXL-97 (Sheldrick, 1997)'
_computing_structure_refinement 'SHELXL-97 (Sheldrick, 1997)'
_computing_structure_solution 'direct_methods (SIR, Altomare, et al., 1999)'
_diffrn_ambient_temperature 95.0(5)
_diffrn_measured_fraction_theta_full 0.998
_diffrn_measured_fraction_theta_max 0.994
_diffrn_measurement_device 'Nonius KappaCCD'
_diffrn_measurement_method ' \w and \f scans'
_diffrn_radiation_monochromator graphite
_diffrn_radiation_source 'fine-focus sealed tube'
_diffrn_radiation_type MoK\a
_diffrn_radiation_wavelength 0.71073
_diffrn_reflns_av_R_equivalents 0.0337
_diffrn_reflns_av_sigmaI/netI 0.0460
_diffrn_reflns_limit_h_max 24
_diffrn_reflns_limit_h_min -24
_diffrn_reflns_limit_k_max 13
_diffrn_reflns_limit_k_min -13
_diffrn_reflns_limit_l_max 15
_diffrn_reflns_limit_l_min -15
_diffrn_reflns_number 25068
_diffrn_reflns_theta_full 25.25
_diffrn_reflns_theta_max 27.9
_diffrn_reflns_theta_min 2.6
_exptl_absorpt_coefficient_mu 0.069
_exptl_absorpt_correction_type none
_exptl_crystal_colour 'pale yellow'
_exptl_crystal_density_diffrn 1.165
_exptl_crystal_description fragment
_exptl_crystal_F_000 824
_exptl_crystal_size_max 0.30
_exptl_crystal_size_mid 0.25
_exptl_crystal_size_min 0.23
_refine_diff_density_max 0.289
_refine_diff_density_min -0.226
_refine_diff_density_rms 0.039
_refine_ls_extinction_coef 0.003(1)
_refine_ls_extinction_expression Fc^*^=kFc[1+0.001xFc^2^\l^3^/sin(2\q)]^-1/4^
_refine_ls_extinction_method SHELXL
_refine_ls_goodness_of_fit_ref 1.022
_refine_ls_hydrogen_treatment mixed
_refine_ls_matrix_type full
_refine_ls_number_parameters 287
_refine_ls_number_reflns 5106
_refine_ls_number_restraints 16
_refine_ls_restrained_S_all 1.043
_refine_ls_R_factor_all 0.0833
_refine_ls_R_factor_gt 0.0499
_refine_ls_shift/su_max 0.000
_refine_ls_shift/su_mean 0.000
_refine_ls_structure_factor_coef Fsqd
_refine_ls_weighting_details 'calc w=1/[\s^2^(Fo^2^)+(0.0488P)^2^+0.6640P] where P=(Fo^2^+2Fc^2^)/3'
_refine_ls_weighting_scheme calc
_refine_ls_wR_factor_gt 0.1113
_refine_ls_wR_factor_ref 0.1265
_reflns_number_gt 3460
_reflns_number_total 5106
_reflns_threshold_expression I>2\s(I)
_cod_data_source_file jo202681r_si_002.cif
_cod_data_source_block JDD1
_cod_original_sg_symbol_H-M 'P 21/c '
_cod_database_code 4027073

loop_
_symmetry_equiv_pos_as_xyz
'x, y, z'
'-x, y+1/2, -z+1/2'
'-x, -y, -z'
'x, -y-1/2, z-1/2'

loop_
_atom_site_label
_atom_site_type_symbol
_atom_site_fract_x
_atom_site_fract_y
_atom_site_fract_z
_atom_site_U_iso_or_equiv
_atom_site_adp_type
_atom_site_occupancy
_atom_site_symmetry_multiplicity
_atom_site_calc_flag
_atom_site_refinement_flags
_atom_site_disorder_assembly
_atom_site_disorder_group
O1 O 0.08378(6) 0.31300(12) 0.89354(10) 0.0406(3) Uani 1 1 d . A .
N1 N 0.29344(7) 0.60175(13) 0.67031(10) 0.0246(3) Uani 1 1 d . . .
H1N H 0.3321(9) 0.5559(16) 0.6500(13) 0.030 Uiso 1 1 d . . .
C1 C 0.26765(8) 0.69442(15) 0.57922(11) 0.0242(3) Uani 1 1 d . A .
C2 C 0.20548(9) 0.77453(15) 0.62722(12) 0.0278(3) Uani 1 1 d D . .
C3 C 0.15994(8) 0.71634(15) 0.69919(12) 0.0247(3) Uani 1 1 d . A .
C4 C 0.17316(8) 0.57850(15) 0.73892(12) 0.0242(3) Uani 1 1 d . . .
C5 C 0.12257(8) 0.50361(16) 0.79658(12) 0.0293(4) Uani 1 1 d . A .
H5 H 0.0762 0.5405 0.8081 0.035 Uiso 1 1 calc R . .
C6 C 0.13836(8) 0.37632(16) 0.83765(13) 0.0300(4) Uani 1 1 d . . .
C7 C 0.20591(9) 0.32253(16) 0.82242(12) 0.0297(4) Uani 1 1 d . A .
H7 H 0.2169 0.2356 0.8507 0.036 Uiso 1 1 calc R . .
C8 C 0.25827(8) 0.39539(15) 0.76553(12) 0.0273(3) Uani 1 1 d . . .
C9 C 0.24180(8) 0.52288(15) 0.72274(11) 0.0236(3) Uani 1 1 d . A .
C10 C 0.33217(9) 0.78086(16) 0.54660(12) 0.0291(4) Uani 1 1 d . . .
H10A H 0.3149 0.8528 0.4939 0.035 Uiso 1 1 calc R A .
H10B H 0.3534 0.8233 0.6172 0.035 Uiso 1 1 calc R . .
C11 C 0.39079(9) 0.70092(18) 0.48807(13) 0.0353(4) Uani 1 1 d . A .
H11A H 0.4300 0.7618 0.4661 0.042 Uiso 1 1 calc R . .
H11B H 0.4116 0.6343 0.5430 0.042 Uiso 1 1 calc R . .
C12 C 0.35986(10) 0.63002(18) 0.38092(13) 0.0370(4) Uani 1 1 d . . .
H12A H 0.3433 0.6970 0.3230 0.044 Uiso 1 1 calc R A .
H12B H 0.3980 0.5755 0.3466 0.044 Uiso 1 1 calc R . .
C13 C 0.29698(10) 0.54064(17) 0.41069(14) 0.0375(4) Uani 1 1 d . A .
H13A H 0.3146 0.4681 0.4625 0.045 Uiso 1 1 calc R . .
H13B H 0.2762 0.4994 0.3392 0.045 Uiso 1 1 calc R . .
C14 C 0.23870(9) 0.61979(17) 0.46961(12) 0.0305(4) Uani 1 1 d . . .
H14A H 0.1998 0.5581 0.4912 0.037 Uiso 1 1 calc R A .
H14B H 0.2175 0.6855 0.4142 0.037 Uiso 1 1 calc R . .
C15 C 0.1879(2) 0.9100(5) 0.5764(4) 0.0315(10) Uani 0.717(5) 1 d PD A 1
H15A H 0.1934 0.9062 0.4919 0.038 Uiso 0.717(5) 1 calc PR A 1
H15B H 0.2232 0.9756 0.6084 0.038 Uiso 0.717(5) 1 calc PR A 1
C16 C 0.11247(14) 0.9587(3) 0.5997(2) 0.0367(8) Uani 0.717(5) 1 d PD A 1
H16A H 0.0769 0.9114 0.5484 0.044 Uiso 0.717(5) 1 calc PR A 1
H16B H 0.1088 1.0554 0.5829 0.044 Uiso 0.717(5) 1 calc PR A 1
C17 C 0.0954(2) 0.9333(3) 0.7257(3) 0.0348(8) Uani 0.717(5) 1 d PD A 1
H17A H 0.1325 0.9756 0.7776 0.042 Uiso 0.717(5) 1 calc PR A 1
H17B H 0.0478 0.9717 0.7425 0.042 Uiso 0.717(5) 1 calc PR A 1
C15A C 0.2105(5) 0.9259(10) 0.5983(10) 0.027(2) Uani 0.283(5) 1 d PD A 2
H15C H 0.2597 0.9586 0.6188 0.032 Uiso 0.283(5) 1 calc PR A 2
H15D H 0.2014 0.9392 0.5143 0.032 Uiso 0.283(5) 1 calc PR A 2
C16A C 0.1549(3) 1.0073(6) 0.6651(6) 0.038(2) Uani 0.283(5) 1 d PD A 2
H16C H 0.1744 1.0262 0.7442 0.045 Uiso 0.283(5) 1 calc PR A 2
H16D H 0.1452 1.0934 0.6257 0.045 Uiso 0.283(5) 1 calc PR A 2
C17A C 0.0851(4) 0.9270(8) 0.6707(8) 0.034(2) Uani 0.283(5) 1 d PD A 2
H17C H 0.0673 0.9056 0.5911 0.041 Uiso 0.283(5) 1 calc PR A 2
H17D H 0.0480 0.9826 0.7067 0.041 Uiso 0.283(5) 1 calc PR A 2
C18 C 0.09485(8) 0.78771(16) 0.74400(14) 0.0328(4) Uani 1 1 d D . .
H18A H 0.0508 0.7502 0.7054 0.039 Uiso 0.717(5) 1 calc PR A 1
H18B H 0.0923 0.7698 0.8277 0.039 Uiso 0.717(5) 1 calc PR A 1
H18C H 0.1023 0.8072 0.8274 0.039 Uiso 0.283(5) 1 calc PR A 2
H18D H 0.0512 0.7314 0.7332 0.039 Uiso 0.283(5) 1 calc PR A 2
C19 C 0.33217(9) 0.33907(15) 0.75313(12) 0.0287(4) Uani 1 1 d . A .
C20 C 0.34388(9) 0.23701(17) 0.67532(14) 0.0348(4) Uani 1 1 d . . .
H20 H 0.3040 0.1991 0.6329 0.042 Uiso 0.686(16) 1 calc PR A 1
H20A H 0.3238 0.2669 0.5992 0.042 Uiso 0.314(16) 1 calc PR A 2
H20B H 0.3144 0.1600 0.6988 0.042 Uiso 0.314(16) 1 calc PR A 2
C21 C 0.41862(10) 0.18554(19) 0.65705(16) 0.0443(5) Uani 1 1 d . A .
H21A H 0.4381 0.2299 0.5886 0.053 Uiso 1 1 calc R . .
H21B H 0.4161 0.0886 0.6411 0.053 Uiso 1 1 calc R . .
C22 C 0.46961(9) 0.20979(16) 0.76092(16) 0.0374(4) Uani 1 1 d . . .
H22A H 0.5196 0.1880 0.7406 0.045 Uiso 1 1 calc R A .
H22B H 0.4563 0.1508 0.8252 0.045 Uiso 1 1 calc R . .
C23 C 0.46582(9) 0.35467(17) 0.79926(16) 0.0388(4) Uani 1 1 d . A .
H23A H 0.4978 0.3677 0.8688 0.047 Uiso 1 1 calc R . .
H23B H 0.4834 0.4130 0.7374 0.047 Uiso 1 1 calc R . .
C24 C 0.39000(9) 0.39411(18) 0.82593(15) 0.0408(4) Uani 1 1 d . . .
H24A H 0.3816 0.3680 0.9066 0.049 Uiso 0.686(16) 1 calc PR A 1
H24B H 0.3867 0.4926 0.8219 0.049 Uiso 0.686(16) 1 calc PR A 1
H24C H 0.3805 0.4527 0.8880 0.049 Uiso 0.314(16) 1 calc PR A 2
C25 C 0.10228(10) 0.20065(16) 0.96380(14) 0.0359(4) Uani 1 1 d . . .
H25A H 0.1453 0.2209 1.0142 0.043 Uiso 1 1 calc R A .
H25B H 0.1134 0.1229 0.9149 0.043 Uiso 1 1 calc R . .
C26 C 0.03859(10) 0.17028(19) 1.03583(15) 0.0445(5) Uani 1 1 d . A .
H26A H 0.0290 0.2469 1.0855 0.067 Uiso 1 1 calc R . .
H26B H 0.0492 0.0917 1.0838 0.067 Uiso 1 1 calc R . .
H26C H -0.0039 0.1525 0.9851 0.067 Uiso 1 1 calc R . .

loop_
_atom_site_aniso_label
_atom_site_aniso_U_11
_atom_site_aniso_U_22
_atom_site_aniso_U_33
_atom_site_aniso_U_23
_atom_site_aniso_U_13
_atom_site_aniso_U_12
O1 0.0335(6) 0.0438(7) 0.0446(7) 0.0175(6) 0.0038(5) -0.0088(5)
N1 0.0233(6) 0.0294(7) 0.0215(6) 0.0064(5) 0.0036(5) 0.0045(5)
C1 0.0293(8) 0.0264(8) 0.0171(6) 0.0033(6) 0.0023(6) 0.0016(6)
C2 0.0336(9) 0.0296(8) 0.0202(7) 0.0038(6) 0.0005(6) 0.0076(7)
C3 0.0238(8) 0.0304(8) 0.0197(7) 0.0006(6) -0.0035(6) 0.0040(6)
C4 0.0230(7) 0.0302(8) 0.0190(7) 0.0011(6) -0.0029(6) 0.0000(6)
C5 0.0226(7) 0.0373(9) 0.0279(7) 0.0030(7) -0.0015(6) -0.0018(7)
C6 0.0296(8) 0.0339(9) 0.0263(7) 0.0047(7) 0.0013(6) -0.0085(7)
C7 0.0387(9) 0.0241(8) 0.0265(7) 0.0030(6) 0.0038(7) -0.0006(7)
C8 0.0328(8) 0.0269(8) 0.0224(7) 0.0009(6) 0.0033(6) 0.0032(7)
C9 0.0271(8) 0.0258(8) 0.0181(6) 0.0010(6) 0.0016(6) -0.0012(6)
C10 0.0369(9) 0.0303(8) 0.0201(7) 0.0036(6) 0.0026(6) -0.0047(7)
C11 0.0336(9) 0.0451(10) 0.0275(8) 0.0072(7) 0.0068(7) -0.0036(8)
C12 0.0434(10) 0.0413(10) 0.0270(8) 0.0008(7) 0.0113(7) 0.0071(8)
C13 0.0502(11) 0.0367(10) 0.0259(8) -0.0051(7) 0.0058(7) -0.0007(8)
C14 0.0329(9) 0.0361(9) 0.0225(7) 0.0007(7) 0.0001(6) -0.0023(7)
C15 0.033(2) 0.0335(17) 0.0283(19) 0.0106(13) 0.0024(16) 0.0051(16)
C16 0.0387(16) 0.0325(14) 0.0391(15) 0.0131(11) 0.0050(12) 0.0108(11)
C17 0.0321(17) 0.0370(16) 0.0355(17) 0.0021(15) 0.0043(14) 0.0085(12)
C15A 0.026(5) 0.029(4) 0.025(4) 0.007(3) 0.003(4) 0.015(4)
C16A 0.034(4) 0.027(3) 0.052(4) 0.002(3) 0.005(3) 0.006(3)
C17A 0.022(3) 0.031(4) 0.049(6) -0.002(4) 0.003(4) 0.006(3)
C18 0.0238(8) 0.0396(10) 0.0347(8) 0.0006(7) -0.0012(7) 0.0051(7)
C19 0.0364(9) 0.0245(8) 0.0258(7) 0.0078(6) 0.0089(7) 0.0056(7)
C20 0.0362(9) 0.0323(9) 0.0366(9) -0.0062(7) 0.0085(7) -0.0046(7)
C21 0.0504(11) 0.0369(10) 0.0464(10) -0.0062(8) 0.0097(9) 0.0129(9)
C22 0.0339(9) 0.0295(9) 0.0495(10) 0.0045(8) 0.0099(8) 0.0077(7)
C23 0.0353(9) 0.0294(9) 0.0521(10) 0.0039(8) 0.0085(8) 0.0023(7)
C24 0.0379(10) 0.0373(10) 0.0463(10) -0.0097(8) -0.0098(8) 0.0112(8)
C25 0.0485(11) 0.0273(9) 0.0325(8) 0.0024(7) 0.0086(7) -0.0038(8)
C26 0.0477(11) 0.0463(11) 0.0400(10) 0.0102(9) 0.0058(8) -0.0140(9)

loop_
_atom_type_symbol
_atom_type_description
_atom_type_scat_dispersion_real
_atom_type_scat_dispersion_imag
_atom_type_scat_source
C C 0.0033 0.0016 'International Tables Vol C Tables 4.2.6.8 and 6.1.1.4'
H H 0.0000 0.0000 'International Tables Vol C Tables 4.2.6.8 and 6.1.1.4'
N N 0.0061 0.0033 'International Tables Vol C Tables 4.2.6.8 and 6.1.1.4'
O O 0.0106 0.0060 'International Tables Vol C Tables 4.2.6.8 and 6.1.1.4'

loop_
_geom_angle_atom_site_label_1
_geom_angle_atom_site_label_2
_geom_angle_atom_site_label_3
_geom_angle
C6 O1 C25 117.95(13)
C9 N1 C1 117.38(12)
C9 N1 H1N 113.3(10)
C1 N1 H1N 112.2(10)
N1 C1 C2 107.35(11)
N1 C1 C10 107.38(12)
C2 C1 C10 113.57(13)
N1 C1 C14 112.03(12)
C2 C1 C14 108.08(12)
C10 C1 C14 108.50(11)
C3 C2 C15 120.0(2)
C3 C2 C1 120.03(14)
C15 C2 C1 119.0(2)
C3 C2 C15A 126.9(4)
C1 C2 C15A 112.4(4)
C2 C3 C4 120.00(13)
C2 C3 C18 122.56(14)
C4 C3 C18 117.44(13)
C5 C4 C9 118.71(14)
C5 C4 C3 123.24(14)
C9 C4 C3 117.97(13)
C6 C5 C4 121.50(15)
C6 C5 H5 119.3
C4 C5 H5 119.3
O1 C6 C7 124.56(14)
O1 C6 C5 115.81(14)
C7 C6 C5 119.62(14)
C6 C7 C8 120.40(14)
C6 C7 H7 119.8
C8 C7 H7 119.8
C9 C8 C7 119.81(14)
C9 C8 C19 119.89(13)
C7 C8 C19 120.28(14)
N1 C9 C8 121.75(13)
N1 C9 C4 118.18(13)
C8 C9 C4 119.94(13)
C11 C10 C1 112.84(13)
C11 C10 H10A 109.0
C1 C10 H10A 109.0
C11 C10 H10B 109.0
C1 C10 H10B 109.0
H10A C10 H10B 107.8
C12 C11 C10 110.78(14)
C12 C11 H11A 109.5
C10 C11 H11A 109.5
C12 C11 H11B 109.5
C10 C11 H11B 109.5
H11A C11 H11B 108.1
C13 C12 C11 110.89(13)
C13 C12 H12A 109.5
C11 C12 H12A 109.5
C13 C12 H12B 109.5
C11 C12 H12B 109.5
H12A C12 H12B 108.0
C12 C13 C14 111.06(14)
C12 C13 H13A 109.4
C14 C13 H13A 109.4
C12 C13 H13B 109.4
C14 C13 H13B 109.4
H13A C13 H13B 108.0
C13 C14 C1 112.94(13)
C13 C14 H14A 109.0
C1 C14 H14A 109.0
C13 C14 H14B 109.0
C1 C14 H14B 109.0
H14A C14 H14B 107.8
C2 C15 C16 114.0(3)
C2 C15 H15A 108.8
C16 C15 H15A 108.8
C2 C15 H15B 108.8
C16 C15 H15B 108.8
H15A C15 H15B 107.6
C15 C16 C17 110.2(3)
C15 C16 H16A 109.6
C17 C16 H16A 109.6
C15 C16 H16B 109.6
C17 C16 H16B 109.6
H16A C16 H16B 108.1
C18 C17 C16 107.8(2)
C18 C17 H17A 110.2
C16 C17 H17A 110.2
C18 C17 H17B 110.2
C16 C17 H17B 110.2
H17A C17 H17B 108.5
C16A C15A C2 111.0(7)
C16A C15A H15C 109.4
C2 C15A H15C 109.4
C16A C15A H15D 109.4
C2 C15A H15D 109.4
H15C C15A H15D 108.0
C17A C16A C15A 109.1(6)
C17A C16A H16C 109.9
C15A C16A H16C 109.9
C17A C16A H16D 109.9
C15A C16A H16D 109.9
H16C C16A H16D 108.3
C16A C17A C18 113.2(5)
C16A C17A H17C 108.9
C18 C17A H17C 108.9
C16A C17A H17D 108.9
C18 C17A H17D 108.9
H17C C17A H17D 107.8
C17 C18 C3 114.07(18)
C3 C18 C17A 107.3(3)
C17 C18 H18A 108.7
C3 C18 H18A 108.7
C17 C18 H18B 108.7
C3 C18 H18B 108.7
H18A C18 H18B 107.6
C3 C18 H18C 110.3
C17A C18 H18C 110.3
C17 C18 H18D 123.8
C3 C18 H18D 110.3
C17A C18 H18D 110.3
H18C C18 H18D 108.5
C20 C19 C24 121.91(15)
C20 C19 C8 120.64(15)
C24 C19 C8 117.45(14)
C19 C20 C21 120.99(15)
C19 C20 H20 119.5
C21 C20 H20 119.5
C19 C20 H20A 107.1
C21 C20 H20A 107.1
C19 C20 H20B 107.1
C21 C20 H20B 107.1
H20A C20 H20B 106.8
C20 C21 C22 112.42(14)
C20 C21 H21A 109.1
C22 C21 H21A 109.1
C20 C21 H21B 109.1
C22 C21 H21B 109.1
H21A C21 H21B 107.9
C21 C22 C23 110.45(14)
C21 C22 H22A 109.6
C23 C22 H22A 109.6
C21 C22 H22B 109.6
C23 C22 H22B 109.6
H22A C22 H22B 108.1
C24 C23 C22 111.43(15)
C24 C23 H23A 109.3
C22 C23 H23A 109.3
C24 C23 H23B 109.3
C22 C23 H23B 109.3
H23A C23 H23B 108.0
C19 C24 C23 117.18(15)
C19 C24 H24A 108.0
C23 C24 H24A 108.0
C19 C24 H24B 108.0
C23 C24 H24B 108.0
H24A C24 H24B 107.2
C19 C24 H24C 121.4
C23 C24 H24C 121.4
H24A C24 H24C 53.6
H24B C24 H24C 53.6
O1 C25 C26 107.53(15)
O1 C25 H25A 110.2
C26 C25 H25A 110.2
O1 C25 H25B 110.2
C26 C25 H25B 110.2
H25A C25 H25B 108.5
C25 C26 H26A 109.5
C25 C26 H26B 109.5
H26A C26 H26B 109.5
C25 C26 H26C 109.5
H26A C26 H26C 109.5
H26B C26 H26C 109.5

loop_
_geom_bond_atom_site_label_1
_geom_bond_atom_site_label_2
_geom_bond_distance
O1 C6 1.3784(18)
O1 C25 1.423(2)
N1 C9 1.3993(18)
N1 C1 1.4714(18)
N1 H1N 0.891(17)
C1 C2 1.528(2)
C1 C10 1.537(2)
C1 C14 1.551(2)
C2 C3 1.344(2)
C2 C15 1.510(5)
C2 C15A 1.557(11)
C3 C4 1.473(2)
C3 C18 1.513(2)
C4 C5 1.393(2)
C4 C9 1.409(2)
C5 C6 1.389(2)
C5 H5 0.9500
C6 C7 1.382(2)
C7 C8 1.401(2)
C7 H7 0.9500
C8 C9 1.400(2)
C8 C19 1.494(2)
C10 C11 1.531(2)
C10 H10A 0.9900
C10 H10B 0.9900
C11 C12 1.523(2)
C11 H11A 0.9900
C11 H11B 0.9900
C12 C13 1.521(2)
C12 H12A 0.9900
C12 H12B 0.9900
C13 C14 1.524(2)
C13 H13A 0.9900
C13 H13B 0.9900
C14 H14A 0.9900
C14 H14B 0.9900
C15 C16 1.515(5)
C15 H15A 0.9900
C15 H15B 0.9900
C16 C17 1.528(4)
C16 H16A 0.9900
C16 H16B 0.9900
C17 C18 1.475(4)
C17 H17A 0.9900
C17 H17B 0.9900
C15A C16A 1.546(10)
C15A H15C 0.9900
C15A H15D 0.9900
C16A C17A 1.529(9)
C16A H16C 0.9900
C16A H16D 0.9900
C17A C18 1.640(8)
C17A H17C 0.9900
C17A H17D 0.9900
C18 H18A 0.9900
C18 H18B 0.9900
C18 H18C 0.9900
C18 H18D 0.9900
C19 C20 1.387(2)
C19 C24 1.447(2)
C20 C21 1.502(2)
C20 H20 0.9500
C20 H20A 0.9900
C20 H20B 0.9900
C21 C22 1.520(3)
C21 H21A 0.9900
C21 H21B 0.9900
C22 C23 1.521(2)
C22 H22A 0.9900
C22 H22B 0.9900
C23 C24 1.505(2)
C23 H23A 0.9900
C23 H23B 0.9900
C24 H24A 0.9900
C24 H24B 0.9900
C24 H24C 0.9500
C25 C26 1.505(2)
C25 H25A 0.9900
C25 H25B 0.9900
C26 H26A 0.9800
C26 H26B 0.9800
C26 H26C 0.9800

loop_
_geom_torsion_atom_site_label_1
_geom_torsion_atom_site_label_2
_geom_torsion_atom_site_label_3
_geom_torsion_atom_site_label_4
_geom_torsion
C9 N1 C1 C2 50.57(16)
C9 N1 C1 C10 173.04(12)
C9 N1 C1 C14 -67.93(16)
N1 C1 C2 C3 -35.30(18)
C10 C1 C2 C3 -153.83(14)
C14 C1 C2 C3 85.73(16)
N1 C1 C2 C15 155.8(2)
C10 C1 C2 C15 37.2(2)
C14 C1 C2 C15 -83.2(2)
N1 C1 C2 C15A 136.0(4)
C10 C1 C2 C15A 17.5(4)
C14 C1 C2 C15A -102.9(4)
C15 C2 C3 C4 173.5(2)
C1 C2 C3 C4 4.7(2)
C15A C2 C3 C4 -165.3(5)
C15 C2 C3 C18 -7.5(3)
C1 C2 C3 C18 -176.29(13)
C15A C2 C3 C18 13.7(5)
C2 C3 C4 C5 -168.48(14)
C18 C3 C4 C5 12.5(2)
C2 C3 C4 C9 14.9(2)
C18 C3 C4 C9 -164.18(13)
C9 C4 C5 C6 -0.2(2)
C3 C4 C5 C6 -176.80(14)
C25 O1 C6 C7 15.8(2)
C25 O1 C6 C5 -163.21(14)
C4 C5 C6 O1 179.75(13)
C4 C5 C6 C7 0.7(2)
O1 C6 C7 C8 -179.22(14)
C5 C6 C7 C8 -0.3(2)
C6 C7 C8 C9 -0.7(2)
C6 C7 C8 C19 177.67(14)
C1 N1 C9 C8 149.15(13)
C1 N1 C9 C4 -35.11(18)
C7 C8 C9 N1 176.88(13)
C19 C8 C9 N1 -1.5(2)
C7 C8 C9 C4 1.2(2)
C19 C8 C9 C4 -177.17(13)
C5 C4 C9 N1 -176.59(12)
C3 C4 C9 N1 0.20(19)
C5 C4 C9 C8 -0.8(2)
C3 C4 C9 C8 176.03(13)
N1 C1 C10 C11 66.97(15)
C2 C1 C10 C11 -174.50(12)
C14 C1 C10 C11 -54.30(16)
C1 C10 C11 C12 56.84(17)
C10 C11 C12 C13 -56.37(18)
C11 C12 C13 C14 56.13(19)
C12 C13 C14 C1 -55.96(17)
N1 C1 C14 C13 -64.41(16)
C2 C1 C14 C13 177.52(13)
C10 C1 C14 C13 53.96(17)
C3 C2 C15 C16 -8.7(4)
C1 C2 C15 C16 160.2(2)
C15A C2 C15 C16 -125.6(19)
C2 C15 C16 C17 44.4(4)
C15 C16 C17 C18 -64.4(3)
C3 C2 C15A C16A 0.4(9)
C15 C2 C15A C16A 75.3(16)
C1 C2 C15A C16A -170.2(5)
C2 C15A C16A C17A -37.8(8)
C15A C16A C17A C18 64.1(8)
C16 C17 C18 C3 48.8(3)
C16 C17 C18 C17A -29.3(8)
C2 C3 C18 C17 -14.1(3)
C4 C3 C18 C17 164.98(19)
C2 C3 C18 C17A 10.3(4)
C4 C3 C18 C17A -170.6(3)
C16A C17A C18 C17 61.3(8)
C16A C17A C18 C3 -49.4(7)
C9 C8 C19 C20 -107.67(17)
C7 C8 C19 C20 73.97(19)
C9 C8 C19 C24 72.99(19)
C7 C8 C19 C24 -105.37(18)
C24 C19 C20 C21 -4.5(2)
C8 C19 C20 C21 176.22(15)
C19 C20 C21 C22 24.6(2)
C20 C21 C22 C23 -50.1(2)
C21 C22 C23 C24 56.7(2)
C20 C19 C24 C23 11.0(2)
C8 C19 C24 C23 -169.66(14)
C22 C23 C24 C19 -37.2(2)
C6 O1 C25 C26 166.92(14)
